data_4330360
loop_
_publ_author_name
'Aurel T\(ab\(acaru'
'Claudio Pettinari'
'Fabio Marchetti'
'Corrado di Nicola'
'Konstantin V. Domasevitch'
'Simona Galli'
'Norberto Masciocchi'
'Stefania Scuri'
'Iolanda Grappasonni'
'Mario Cocchioni'

_publ_contact_author_address
;
      Dipartimento di Scienza e Alta Tecnologia,
      Universita' dell'Insubria,
      Via Valleggio 11, 22100 Como, Italy
;
_publ_contact_author_email simona.galli@uninsubria.it
_publ_contact_author_fax +39-031-2386630
_publ_contact_author_name 'Simona Galli'
_publ_contact_author_phone +39-031-2386627
_publ_section_title
;
 Antibacterial Action of 4,4'-Bipyrazolyl-Based Silver(I) Coordination
 Polymers Embedded in PE Disks
;
_journal_name_full 'Inorganic Chemistry'
_journal_page_first 9775
_journal_page_last 9788
_journal_paper_doi 10.1021/ic3011635
_journal_volume 51
_journal_year 2012
_chemical_formula_moiety 'C6 H6 Ag1 N5 O3'
_chemical_formula_structural 'Ag1 (C6 H6 N4) (N1 O3)'
_chemical_formula_sum 'C6 H6 Ag N5 O3'
_chemical_formula_weight 304.0
_chemical_name_systematic
;
catena-(4,4'-bipyrazolyl)-ag(i) nitrate
;
_space_group_crystal_system triclinic
_space_group_IT_number 2
_space_group_name_H-M_alt 'P -1'
_symmetry_space_group_name_Hall '-P 1'
_symmetry_space_group_name_H-M 'P -1'
_cell_angle_alpha 94.8177(61)
_cell_angle_beta 82.4034(51)
_cell_angle_gamma 111.9935(27)
_cell_formula_units_Z 1
_cell_length_a 5.27077(30)
_cell_length_b 6.76852(36)
_cell_length_c 7.21407(29)
_cell_measurement_temperature 473
_cell_volume 236.37(2)
_computing_cell_refinement 'TOPAS, Bruker AXS 2005, Karlsruhe, Germany'
_computing_publication_material 'TOPAS, Bruker AXS 2005, Karlsruhe, Germany'
_computing_structure_refinement 'TOPAS, Bruker AXS 2005, Karlsruhe, Germany'
_computing_structure_solution 'TOPAS, Bruker AXS 2005, Karlsruhe, Germany'
_diffrn_ambient_temperature 298
_diffrn_detector_type 'Lynxeye linear position sensitive detector'
_diffrn_measurement_device_type 'Bruker AXS D8 Advance'
_diffrn_radiation_monochromator 'Ni filter'
_diffrn_source_target Cu
_diffrn_source_type 'sealed x-ray tube'
_exptl_crystal_density_diffrn 0.77
_exptl_crystal_F_000 140
_pd_char_colour white
_pd_meas_2theta_range_inc 0.02
_pd_meas_2theta_range_max 75
_pd_meas_2theta_range_min 5
_pd_meas_number_of_points 3501
_pd_meas_scan_method step
_pd_proc_2theta_range_inc 0.02
_pd_proc_2theta_range_max 75
_pd_proc_2theta_range_min 10
_pd_proc_ls_background_function 'Chebychev polynomial'
_pd_proc_ls_pref_orient_corr none
_pd_proc_ls_profile_function 'fundamental parameters approach'
_pd_proc_ls_prof_R_factor 0.040
_pd_proc_ls_prof_wR_expected 0.022
_pd_proc_ls_prof_wR_factor 0.054
_pd_spec_mounting ' packed powder pellet'
_pd_spec_mount_mode reflection
_pd_spec_shape flat_sheet
_pd_spec_size_axial 10
_pd_spec_size_equat 10
_pd_spec_size_thick 0.2
_refine_ls_extinction_method none
_refine_ls_matrix_type fullcycle
_refine_ls_number_parameters 65
_refine_ls_number_restraints 0
_refine_ls_shift/su_max .01
_refine_ls_structure_factor_coef Inet
_refine_ls_weighting_details 'w = 1/[Y~i~]'
_refine_ls_weighting_scheme calc
_cod_data_source_file ic3011635_si_002_3.cif
_cod_data_source_block Compound2a
_cod_depositor_comments
;
The following automatic conversions were performed:

'_refine_ls_weighting_scheme' value '1/[Y~i~]' was changed to 'calc'.
New tag '_refine_ls_weighting_details' was created. The value of the
new tag was set to 'w = 1/[Y~i~]'.

Automatic conversion script
Id: cif_fix_values 3143 2015-03-26 13:38:13Z robertas 
;
_cod_original_cell_volume 236.374(21)
_cod_original_formula_sum 'C6 H6 Ag1 N5 O3'
_cod_database_code 4330360

loop_
_symmetry_equiv_pos_as_xyz
'-x, -y, -z'
'x, y, z'

loop_
_atom_site_label
_atom_site_type_symbol
_atom_site_symmetry_multiplicity
_atom_site_fract_x
_atom_site_fract_y
_atom_site_fract_z
_atom_site_occupancy
_atom_site_B_iso_or_equiv
Ag1 Ag 1 0 0 0 1 5.88(16)
C1 C 2 0.5619007 0.4303971 0.0331419 1 7.88(16)
C2 C 2 0.5594755 0.3887327 0.2146734 1 7.88(16)
H2 H 2 0.4774763 0.444482 0.3209052 1 7.88(16)
N1 N 2 0.6950486 0.2532465 0.217425 1 7.88(16)
H1N H 2 0.724378 0.1977386 0.3259163 1 7.88(16)
N2 N 2 0.7812626 0.2111758 0.03759407 1 7.88(16)
C3 C 2 0.6989726 0.3206609 -0.07629913 1 7.88(16)
H3 H 2 0.7315243 0.3205117 -0.2090054 1 7.88(16)
N N 1 0 0 0.5 1 9.88(16)
O1 O 2 0.04826148 -0.1217131 0.3763248 0.5 9.88(16)
O2 O 2 -0.2360964 -0.03994474 0.5756814 0.5 9.88(16)
O3 O 2 0.187835 0.1616578 0.5479938 0.5 9.88(16)

loop_
_atom_type_symbol
_atom_type_description
_atom_type_scat_source
C C 'International Tables for Crystallography (Vol. IV)'
H H 'International Tables for Crystallography (Vol. IV)'
Ag Ag 'International Tables for Crystallography (Vol. IV)'
N N 'International Tables for Crystallography (Vol. IV)'
O O 'International Tables for Crystallography (Vol. IV)'

loop_
_diffrn_radiation_type
_diffrn_radiation_wavelength
CuK\a~1~ 1.54056
CuK\a~2~ 1.54439
